data_4077370
loop_
_publ_author_name
'Evans, William J.'
'Fujimoto, Cy H.'
'Ziller, Joseph W.'

_publ_section_title
;
 Organolanthanide-Based Coordination and Insertion Reactivity of the Anion
 Formed by Deprotonation of \e-Caprolactam
;
_journal_issue 22
_journal_name_full Organometallics
_journal_page_first 4529
_journal_paper_doi 10.1021/om010403n
_journal_volume 20
_journal_year 2001
_chemical_formula_sum 'C26 H40 N O Y'
_chemical_formula_weight 471.50
_chemical_name_systematic
; 
 ? 
;
_space_group_IT_number 14
_symmetry_cell_setting monoclinic
_symmetry_space_group_name_Hall '-P 2yn'
_symmetry_space_group_name_H-M 'P 1 21/n 1'
_atom_sites_solution_hydrogens geom
_atom_sites_solution_primary direct
_atom_sites_solution_secondary difmap
_audit_creation_method SHELXTL
_cell_angle_alpha 90.00
_cell_angle_beta 90.7210(10)
_cell_angle_gamma 90.00
_cell_formula_units_Z 4
_cell_length_a 8.6069(7)
_cell_length_b 21.0692(16)
_cell_length_c 13.5871(10)
_cell_measurement_temperature 158(2)
_cell_volume 2463.7(3)
_computing_cell_refinement 'Bruker SMART/SAINT'
_computing_data_collection 'Bruker SMART'
_computing_data_reduction 'Bruker SHELXTL'
_computing_molecular_graphics 'Bruker SHELXTL'
_computing_publication_material 'Bruker SHELXTL'
_computing_structure_refinement 'Bruker SHELXTL'
_computing_structure_solution 'Bruker SHELXTL'
_diffrn_ambient_temperature 158(2)
_diffrn_measured_fraction_theta_full 1.000
_diffrn_measured_fraction_theta_max 1.000
_diffrn_measurement_device_type 'CCD area detector'
_diffrn_measurement_method 'phi and omega scans'
_diffrn_radiation_monochromator graphite
_diffrn_radiation_source 'sealed tube'
_diffrn_radiation_type MoK\a
_diffrn_radiation_wavelength 0.71073
_diffrn_reflns_av_R_equivalents 0.0366
_diffrn_reflns_av_sigmaI/netI 0.0395
_diffrn_reflns_limit_h_max 10
_diffrn_reflns_limit_h_min -10
_diffrn_reflns_limit_k_max 20
_diffrn_reflns_limit_k_min -24
_diffrn_reflns_limit_l_max 15
_diffrn_reflns_limit_l_min -15
_diffrn_reflns_number 12683
_diffrn_reflns_theta_full 24.71
_diffrn_reflns_theta_max 24.71
_diffrn_reflns_theta_min 1.78
_diffrn_standards_decay_% '< 1.0'
_diffrn_standards_interval_count 'initial 50 frames recollected'
_diffrn_standards_number '50 frames'
_exptl_absorpt_coefficient_mu 2.383
_exptl_absorpt_correction_T_max 0.6472
_exptl_absorpt_correction_T_min 0.3821
_exptl_absorpt_correction_type numerical
_exptl_absorpt_process_details 'Bruker SADABS'
_exptl_crystal_colour yellow
_exptl_crystal_density_diffrn 1.271
_exptl_crystal_density_meas ?
_exptl_crystal_density_method 'not measured'
_exptl_crystal_description irregular
_exptl_crystal_F_000 1000
_exptl_crystal_size_max 0.50
_exptl_crystal_size_mid 0.39
_exptl_crystal_size_min 0.20
_refine_diff_density_max 1.302
_refine_diff_density_min -0.955
_refine_diff_density_rms 0.098
_refine_ls_extinction_method none
_refine_ls_goodness_of_fit_ref 1.066
_refine_ls_hydrogen_treatment constr
_refine_ls_matrix_type full
_refine_ls_number_parameters 252
_refine_ls_number_reflns 4191
_refine_ls_number_restraints 0
_refine_ls_restrained_S_all 1.066
_refine_ls_R_factor_all 0.0678
_refine_ls_R_factor_gt 0.0536
_refine_ls_shift/su_max 0.000
_refine_ls_shift/su_mean 0.000
_refine_ls_structure_factor_coef Fsqd
_refine_ls_weighting_details 'calc w=1/[\s^2^(Fo^2^)+(0.1060P)^2^+1.1375P] where P=(Fo^2^+2Fc^2^)/3'
_refine_ls_weighting_scheme calc
_refine_ls_wR_factor_gt 0.1499
_refine_ls_wR_factor_ref 0.1585
_reflns_number_gt 3299
_reflns_number_total 4191
_reflns_threshold_expression >2sigma(I)
_cod_data_source_file om010403n.cif
_cod_data_source_block chf26z_(compound_2)
_cod_depositor_comments
;
The following automatic conversions were performed:

'_symmetry_cell_setting' value 'Monoclinic' changed to 'monoclinic'
according to /home/saulius/struct/CIF-dictionaries/cif_core.dic
dictionary named 'cif_core.dic' version 2.4.2 from 2011-04-26.

Automatic conversion script
Id: cif_fix_values 1715 2011-07-08 13:25:40Z adriana 

The following automatic conversions were performed:

'_exptl_crystal_density_meas' value 'none' was changed to '?' - the
value is perceived as not measured.

Automatic conversion script
Id: cif_fix_values 3008 2015-01-20 13:52:24Z robertas 
;
_cod_original_sg_symbol_H-M P2(1)/n
_cod_database_code 4077370

loop_
_symmetry_equiv_pos_as_xyz
'x, y, z'
'-x+1/2, y+1/2, -z+1/2'
'-x, -y, -z'
'x-1/2, -y-1/2, z-1/2'

loop_
_atom_site_label
_atom_site_type_symbol
_atom_site_fract_x
_atom_site_fract_y
_atom_site_fract_z
_atom_site_U_iso_or_equiv
_atom_site_adp_type
_atom_site_occupancy
_atom_site_symmetry_multiplicity
_atom_site_calc_flag
_atom_site_refinement_flags
_atom_site_disorder_assembly
_atom_site_disorder_group
Y1 Y 0.12924(4) 0.130699(18) 0.76663(3) 0.02867(19) Uani 1 1 d . . .
O1 O -0.1153(3) 0.17328(15) 0.7615(2) 0.0406(8) Uani 1 1 d . A .
N1 N 0.0683(4) 0.22798(17) 0.8434(3) 0.0359(9) Uani 1 1 d . A .
C1 C 0.3196(5) 0.1935(2) 0.6502(3) 0.0318(10) Uani 1 1 d . A .
C2 C 0.1693(5) 0.2004(2) 0.6076(3) 0.0359(10) Uani 1 1 d . A .
C3 C 0.1221(5) 0.1406(2) 0.5732(3) 0.0399(11) Uani 1 1 d . A .
C4 C 0.2405(5) 0.0967(2) 0.5927(3) 0.0369(11) Uani 1 1 d . A .
C5 C 0.3631(5) 0.12903(19) 0.6409(3) 0.0331(10) Uani 1 1 d . A .
C6 C 0.4156(7) 0.2457(3) 0.6956(4) 0.0588(15) Uani 1 1 d . . .
H6A H 0.4807 0.2651 0.6451 0.088 Uiso 1 1 calc R A .
H6B H 0.4819 0.2281 0.7480 0.088 Uiso 1 1 calc R . .
H6C H 0.3468 0.2780 0.7232 0.088 Uiso 1 1 calc R . .
C7 C 0.0790(7) 0.2616(3) 0.5947(4) 0.0598(15) Uani 1 1 d . . .
H7A H 0.1072 0.2815 0.5322 0.090 Uiso 1 1 calc R A .
H7B H 0.1041 0.2904 0.6491 0.090 Uiso 1 1 calc R . .
H7C H -0.0326 0.2523 0.5942 0.090 Uiso 1 1 calc R . .
C8 C -0.0287(7) 0.1266(3) 0.5189(5) 0.078(2) Uani 1 1 d . . .
H8A H -0.0139 0.1322 0.4481 0.118 Uiso 1 1 calc R A .
H8B H -0.1095 0.1558 0.5415 0.118 Uiso 1 1 calc R . .
H8C H -0.0605 0.0828 0.5322 0.118 Uiso 1 1 calc R . .
C9 C 0.2459(9) 0.0297(2) 0.5540(4) 0.072(2) Uani 1 1 d . . .
H9A H 0.2920 0.0296 0.4885 0.108 Uiso 1 1 calc R A .
H9B H 0.1402 0.0125 0.5499 0.108 Uiso 1 1 calc R . .
H9C H 0.3090 0.0034 0.5987 0.108 Uiso 1 1 calc R . .
C10 C 0.5247(6) 0.1031(3) 0.6637(5) 0.0701(18) Uani 1 1 d . . .
H10A H 0.5901 0.1078 0.6056 0.105 Uiso 1 1 calc R A .
H10B H 0.5171 0.0581 0.6813 0.105 Uiso 1 1 calc R . .
H10C H 0.5708 0.1268 0.7189 0.105 Uiso 1 1 calc R . .
C11 C 0.0848(16) 0.0870(4) 0.9484(7) 0.0299(19) Uiso 0.50 1 d P A 1
C12 C -0.0099(10) 0.0485(6) 0.8870(9) 0.030(2) Uiso 0.50 1 d P A 1
C13 C 0.0935(13) 0.0094(4) 0.8282(6) 0.0244(18) Uiso 0.50 1 d P A 1
C14 C 0.2462(10) 0.0252(4) 0.8556(6) 0.0179(16) Uiso 0.50 1 d P A 1
C15 C 0.2444(12) 0.0734(5) 0.9279(8) 0.027(2) Uiso 0.50 1 d P A 1
C16 C 0.0351(15) 0.1315(5) 1.0285(10) 0.062(3) Uiso 0.50 1 d P A 1
H16A H 0.0245 0.1079 1.0902 0.093 Uiso 0.50 1 calc PR A 1
H16B H -0.0650 0.1507 1.0104 0.093 Uiso 0.50 1 calc PR A 1
H16C H 0.1133 0.1649 1.0371 0.093 Uiso 0.50 1 calc PR A 1
C17 C -0.1815(15) 0.0469(6) 0.8935(10) 0.077(4) Uiso 0.50 1 d P A 1
H17A H -0.2122 0.0147 0.9416 0.116 Uiso 0.50 1 calc PR A 1
H17B H -0.2263 0.0363 0.8289 0.116 Uiso 0.50 1 calc PR A 1
H17C H -0.2195 0.0886 0.9144 0.116 Uiso 0.50 1 calc PR A 1
C18 C 0.0362(14) -0.0428(5) 0.7624(9) 0.058(3) Uiso 0.50 1 d P A 1
H18A H 0.0306 -0.0824 0.8000 0.087 Uiso 0.50 1 calc PR A 1
H18B H 0.1079 -0.0481 0.7076 0.087 Uiso 0.50 1 calc PR A 1
H18C H -0.0673 -0.0319 0.7367 0.087 Uiso 0.50 1 calc PR A 1
C19 C 0.3849(11) -0.0135(4) 0.8237(7) 0.043(2) Uiso 0.50 1 d P A 1
H19A H 0.3999 -0.0493 0.8689 0.064 Uiso 0.50 1 calc PR A 1
H19B H 0.4780 0.0133 0.8248 0.064 Uiso 0.50 1 calc PR A 1
H19C H 0.3667 -0.0295 0.7569 0.064 Uiso 0.50 1 calc PR A 1
C20 C 0.3848(13) 0.1009(5) 0.9762(8) 0.055(3) Uiso 0.50 1 d P A 1
H20A H 0.4138 0.0751 1.0336 0.082 Uiso 0.50 1 calc PR A 1
H20B H 0.3625 0.1443 0.9975 0.082 Uiso 0.50 1 calc PR A 1
H20C H 0.4707 0.1013 0.9296 0.082 Uiso 0.50 1 calc PR A 1
C11B C 0.0114(11) 0.0767(4) 0.9214(7) 0.0188(16) Uiso 0.50 1 d P A 2
C12B C 0.0140(11) 0.0297(4) 0.8494(7) 0.0240(18) Uiso 0.50 1 d P A 2
C13B C 0.1767(17) 0.0163(4) 0.8324(7) 0.035(2) Uiso 0.50 1 d P A 2
C14B C 0.2643(12) 0.0570(6) 0.8952(10) 0.039(3) Uiso 0.50 1 d P A 2
C15B C 0.1631(14) 0.0941(4) 0.9504(6) 0.0264(19) Uiso 0.50 1 d P A 2
C16B C -0.1323(12) 0.1057(5) 0.9696(8) 0.051(2) Uiso 0.50 1 d P A 2
H16D H -0.1610 0.0801 1.0268 0.076 Uiso 0.50 1 calc PR A 2
H16E H -0.2187 0.1063 0.9220 0.076 Uiso 0.50 1 calc PR A 2
H16F H -0.1088 0.1491 0.9908 0.076 Uiso 0.50 1 calc PR A 2
C17B C -0.1342(14) 0.0023(6) 0.8041(10) 0.067(3) Uiso 0.50 1 d P A 2
H17D H -0.1667 -0.0348 0.8422 0.101 Uiso 0.50 1 calc PR A 2
H17E H -0.1148 -0.0105 0.7360 0.101 Uiso 0.50 1 calc PR A 2
H17F H -0.2164 0.0344 0.8050 0.101 Uiso 0.50 1 calc PR A 2
C18B C 0.2266(16) -0.0384(6) 0.7746(10) 0.070(3) Uiso 0.50 1 d P A 2
H18D H 0.2325 -0.0759 0.8170 0.105 Uiso 0.50 1 calc PR A 2
H18E H 0.3290 -0.0298 0.7469 0.105 Uiso 0.50 1 calc PR A 2
H18F H 0.1515 -0.0460 0.7210 0.105 Uiso 0.50 1 calc PR A 2
C19B C 0.4379(14) 0.0529(6) 0.9068(9) 0.066(3) Uiso 0.50 1 d P A 2
H19D H 0.4641 0.0223 0.9587 0.099 Uiso 0.50 1 calc PR A 2
H19E H 0.4795 0.0947 0.9246 0.099 Uiso 0.50 1 calc PR A 2
H19F H 0.4832 0.0390 0.8446 0.099 Uiso 0.50 1 calc PR A 2
C20B C 0.2168(15) 0.1389(5) 1.0308(9) 0.061(3) Uiso 0.50 1 d P A 2
H20D H 0.2221 0.1160 1.0936 0.092 Uiso 0.50 1 calc PR A 2
H20E H 0.1431 0.1742 1.0360 0.092 Uiso 0.50 1 calc PR A 2
H20F H 0.3198 0.1555 1.0150 0.092 Uiso 0.50 1 calc PR A 2
C21 C -0.0744(6) 0.2209(2) 0.8181(3) 0.0351(10) Uani 1 1 d . A .
C22 C -0.2051(6) 0.2637(3) 0.8512(4) 0.0501(13) Uani 1 1 d . . .
H22A H -0.2060 0.2648 0.9240 0.060 Uiso 1 1 calc R A .
H22B H -0.3054 0.2457 0.8283 0.060 Uiso 1 1 calc R . .
C23 C -0.1903(6) 0.3315(3) 0.8121(4) 0.0623(16) Uani 1 1 d . A .
H23A H -0.1648 0.3297 0.7413 0.075 Uiso 1 1 calc R . .
H23B H -0.2919 0.3530 0.8181 0.075 Uiso 1 1 calc R . .
C24 C -0.0665(8) 0.3708(2) 0.8658(4) 0.0595(16) Uani 1 1 d . . .
H24A H -0.0672 0.4142 0.8375 0.071 Uiso 1 1 calc R A .
H24B H -0.0962 0.3746 0.9357 0.071 Uiso 1 1 calc R . .
C25 C 0.0956(7) 0.3457(2) 0.8619(4) 0.0522(13) Uani 1 1 d . A .
H25A H 0.1654 0.3756 0.8970 0.063 Uiso 1 1 calc R . .
H25B H 0.1280 0.3444 0.7923 0.063 Uiso 1 1 calc R . .
C26 C 0.1174(6) 0.2793(2) 0.9067(3) 0.0459(12) Uani 1 1 d . . .
H26A H 0.2287 0.2734 0.9237 0.055 Uiso 1 1 calc R A .
H26B H 0.0583 0.2770 0.9686 0.055 Uiso 1 1 calc R . .

loop_
_atom_site_aniso_label
_atom_site_aniso_U_11
_atom_site_aniso_U_22
_atom_site_aniso_U_33
_atom_site_aniso_U_23
_atom_site_aniso_U_13
_atom_site_aniso_U_12
Y1 0.0324(3) 0.0309(3) 0.0229(3) 0.00413(15) 0.01168(17) 0.00130(16)
O1 0.0356(17) 0.0450(19) 0.0416(17) 0.0025(15) 0.0100(14) -0.0013(14)
N1 0.042(2) 0.036(2) 0.0293(19) 0.0075(16) 0.0139(16) 0.0015(17)
C1 0.041(2) 0.035(2) 0.020(2) 0.0043(17) 0.0097(18) -0.0083(19)
C2 0.045(3) 0.044(3) 0.020(2) 0.0081(18) 0.0150(18) 0.011(2)
C3 0.037(2) 0.063(3) 0.020(2) 0.000(2) 0.0098(19) -0.008(2)
C4 0.049(3) 0.037(3) 0.025(2) -0.0002(18) 0.0182(19) -0.007(2)
C5 0.031(2) 0.041(3) 0.028(2) 0.0102(18) 0.0130(18) 0.0044(18)
C6 0.074(4) 0.060(4) 0.043(3) 0.002(3) 0.009(3) -0.033(3)
C7 0.074(4) 0.068(4) 0.037(3) 0.022(3) 0.025(3) 0.029(3)
C8 0.054(4) 0.138(7) 0.043(3) -0.006(3) -0.003(3) -0.028(4)
C9 0.134(6) 0.042(3) 0.041(3) -0.006(2) 0.039(3) -0.019(3)
C10 0.040(3) 0.097(5) 0.074(4) 0.042(4) 0.024(3) 0.021(3)
C21 0.053(3) 0.031(2) 0.022(2) 0.0045(18) 0.0087(19) -0.005(2)
C22 0.040(3) 0.062(3) 0.048(3) 0.006(2) 0.014(2) 0.007(2)
C23 0.057(3) 0.077(4) 0.053(3) 0.024(3) 0.026(3) 0.033(3)
C24 0.101(5) 0.036(3) 0.042(3) 0.002(2) 0.031(3) 0.014(3)
C25 0.080(4) 0.041(3) 0.036(3) -0.001(2) 0.011(3) -0.014(3)
C26 0.056(3) 0.049(3) 0.033(3) 0.008(2) 0.000(2) -0.006(2)

loop_
_atom_type_symbol
_atom_type_description
_atom_type_scat_dispersion_real
_atom_type_scat_dispersion_imag
_atom_type_scat_source
C C 0.0033 0.0016 'International Tables Vol C Tables 4.2.6.8 and 6.1.1.4'
H H 0.0000 0.0000 'International Tables Vol C Tables 4.2.6.8 and 6.1.1.4'
N N 0.0061 0.0033 'International Tables Vol C Tables 4.2.6.8 and 6.1.1.4'
O O 0.0106 0.0060 'International Tables Vol C Tables 4.2.6.8 and 6.1.1.4'
Y Y -2.7962 3.5667 'International Tables Vol C Tables 4.2.6.8 and 6.1.1.4'

loop_
_geom_angle_atom_site_label_1
_geom_angle_atom_site_label_2
_geom_angle_atom_site_label_3
_geom_angle
Cnt1 Y1 N1 108.8
Cnt1 Y1 O1 106.8
Cnt2 Y1 N1 107.3
Cnt2 Y1 O1 106.8
Cnt1 Y1 Cnt2 140.0
O1 Y1 N1 57.56(12)
O1 Y1 C14B 131.1(3)
N1 Y1 C14B 108.8(4)
O1 Y1 C13B 120.9(3)
N1 Y1 C13B 133.4(2)
C14B Y1 C13B 31.7(4)
O1 Y1 C11B 80.12(19)
N1 Y1 C11B 86.1(2)
C14B Y1 C11B 51.2(3)
C13B Y1 C11B 51.7(3)
O1 Y1 C12B 88.8(2)
N1 Y1 C12B 115.5(3)
C14B Y1 C12B 52.6(3)
C13B Y1 C12B 32.3(3)
C11B Y1 C12B 31.0(3)
O1 Y1 C15B 103.6(3)
N1 Y1 C15B 81.8(2)
C14B Y1 C15B 31.0(3)
C13B Y1 C15B 52.1(3)
C11B Y1 C15B 31.2(3)
C12B Y1 C15B 52.3(3)
O1 Y1 C3 85.92(13)
N1 Y1 C3 111.65(14)
C14B Y1 C3 136.2(4)
C13B Y1 C3 114.7(2)
C11B Y1 C3 146.5(3)
C12B Y1 C3 119.4(2)
C15B Y1 C3 166.4(2)
O1 Y1 C2 83.49(12)
N1 Y1 C2 84.89(12)
C14B Y1 C2 145.1(3)
C13B Y1 C2 140.8(2)
C11B Y1 C2 163.6(2)
C12B Y1 C2 149.4(2)
C15B Y1 C2 158.1(2)
C3 Y1 C2 30.81(14)
O1 Y1 C1 111.22(12)
N1 Y1 C1 88.43(12)
C14B Y1 C1 115.2(2)
C13B Y1 C1 125.0(3)
C11B Y1 C1 161.9(3)
C12B Y1 C1 155.1(3)
C15B Y1 C1 130.8(3)
C3 Y1 C1 51.05(13)
C2 Y1 C1 31.14(14)
O1 Y1 C5 133.62(12)
N1 Y1 C5 118.02(13)
C14B Y1 C5 95.1(3)
C13B Y1 C5 95.3(3)
C11B Y1 C5 144.92(18)
C12B Y1 C5 124.2(3)
C15B Y1 C5 122.1(3)
C3 Y1 C5 50.83(14)
C2 Y1 C5 51.17(12)
C1 Y1 C5 30.96(12)
O1 Y1 C4 114.83(13)
N1 Y1 C4 135.27(13)
C14B Y1 C4 105.9(3)
C13B Y1 C4 90.0(2)
C11B Y1 C4 138.4(2)
C12B Y1 C4 107.9(3)
C15B Y1 C4 136.8(3)
C3 Y1 C4 30.62(15)
C2 Y1 C4 50.92(13)
C1 Y1 C4 51.01(13)
C5 Y1 C4 30.77(14)
O1 Y1 C11 91.2(3)
N1 Y1 C11 81.7(2)
C14B Y1 C11 40.5(3)
C13B Y1 C11 52.1(3)
C11B Y1 C11 16.5(2)
C12B Y1 C11 42.2(3)
C15B Y1 C11 15.0(2)
C3 Y1 C11 161.5(3)
C2 Y1 C11 166.4(2)
C1 Y1 C11 145.4(3)
C5 Y1 C11 135.2(3)
C4 Y1 C11 141.9(2)
O1 Y1 C12 81.6(2)
N1 Y1 C12 100.8(3)
C14B Y1 C12 53.3(3)
C13B Y1 C12 42.2(3)
C11B Y1 C12 16.8(2)
C12B Y1 C12 14.7(2)
C15B Y1 C12 43.4(3)
C3 Y1 C12 131.0(3)
C2 Y1 C12 157.6(2)
C1 Y1 C12 167.0(2)
C5 Y1 C12 137.2(3)
C4 Y1 C12 122.6(3)
C11 Y1 C12 30.7(3)
O1 Y1 C15 122.1(3)
N1 Y1 C15 96.4(3)
C14B Y1 C15 12.7(3)
C13B Y1 C15 41.1(3)
C11B Y1 C15 44.6(3)
C12B Y1 C15 54.5(2)
C15B Y1 C15 19.1(2)
C3 Y1 C15 148.7(3)
C2 Y1 C15 150.4(2)
C1 Y1 C15 119.2(2)
C5 Y1 C15 104.1(3)
C4 Y1 C15 118.1(3)
C11 Y1 C15 31.1(3)
C12 Y1 C15 51.1(3)
O1 Y1 C21 29.17(12)
N1 Y1 C21 28.47(13)
C14B Y1 C21 122.4(3)
C13B Y1 C21 131.8(3)
C11B Y1 C21 80.63(19)
C12B Y1 C21 102.3(3)
C15B Y1 C21 91.5(2)
C3 Y1 C21 101.32(14)
C2 Y1 C21 84.93(12)
C1 Y1 C21 102.27(13)
C5 Y1 C21 132.78(12)
C4 Y1 C21 131.72(13)
C11 Y1 C21 84.4(2)
C12 Y1 C21 90.0(3)
C15 Y1 C21 110.0(3)
O1 Y1 C13 105.7(3)
N1 Y1 C13 131.0(2)
C14B Y1 C13 44.0(3)
C13B Y1 C13 15.7(3)
C11B Y1 C13 44.9(3)
C12B Y1 C13 18.5(2)
C15B Y1 C13 56.0(2)
C3 Y1 C13 112.4(2)
C2 Y1 C13 142.6(2)
C1 Y1 C13 136.9(2)
C5 Y1 C13 106.0(2)
C4 Y1 C13 93.7(2)
C11 Y1 C13 50.9(3)
C12 Y1 C13 31.4(3)
C15 Y1 C13 50.5(3)
C21 Y1 C13 120.7(3)
O1 Y1 C14 132.03(19)
N1 Y1 C14 126.6(2)
C14B Y1 C14 18.7(3)
C13B Y1 C14 14.9(2)
C11B Y1 C14 55.2(2)
C12B Y1 C14 44.1(3)
C15B Y1 C14 45.6(3)
C3 Y1 C14 120.8(2)
C2 Y1 C14 140.18(18)
C1 Y1 C14 116.51(19)
C5 Y1 C14 89.77(18)
C4 Y1 C14 92.3(2)
C11 Y1 C14 50.4(3)
C12 Y1 C14 50.6(3)
C15 Y1 C14 30.3(3)
C21 Y1 C14 134.66(18)
C13 Y1 C14 29.9(2)
C21 O1 Y1 92.5(3)
C21 N1 C26 121.4(4)
C21 N1 Y1 89.9(3)
C26 N1 Y1 148.1(3)
C5 C1 C2 107.6(4)
C5 C1 C6 126.5(4)
C2 C1 C6 126.0(4)
C5 C1 Y1 74.9(2)
C2 C1 Y1 74.1(2)
C6 C1 Y1 117.5(3)
C3 C2 C1 107.7(4)
C3 C2 C7 125.5(4)
C1 C2 C7 126.7(5)
C3 C2 Y1 74.5(2)
C1 C2 Y1 74.8(2)
C7 C2 Y1 119.8(3)
C4 C3 C2 108.9(4)
C4 C3 C8 125.6(5)
C2 C3 C8 125.5(5)
C4 C3 Y1 75.6(2)
C2 C3 Y1 74.7(2)
C8 C3 Y1 118.6(3)
C3 C4 C5 108.0(4)
C3 C4 C9 125.4(5)
C5 C4 C9 126.0(5)
C3 C4 Y1 73.8(2)
C5 C4 Y1 74.5(2)
C9 C4 Y1 125.0(3)
C4 C5 C1 107.9(4)
C4 C5 C10 126.7(5)
C1 C5 C10 124.6(5)
C4 C5 Y1 74.7(2)
C1 C5 Y1 74.1(2)
C10 C5 Y1 124.9(3)
C12 C11 C15 108.5(8)
C12 C11 C16 128.1(12)
C15 C11 C16 123.2(12)
C12 C11 Y1 74.9(5)
C15 C11 Y1 74.9(5)
C16 C11 Y1 120.0(6)
C11 C12 C13 107.2(8)
C11 C12 C17 123.1(13)
C13 C12 C17 129.4(12)
C11 C12 Y1 74.4(5)
C13 C12 Y1 75.5(5)
C17 C12 Y1 120.4(7)
C14 C13 C12 107.3(7)
C14 C13 C18 129.3(10)
C12 C13 C18 122.9(11)
C14 C13 Y1 75.5(4)
C12 C13 Y1 73.0(5)
C18 C13 Y1 123.1(6)
C13 C14 C15 109.7(7)
C13 C14 C19 122.5(9)
C15 C14 C19 127.0(10)
C13 C14 Y1 74.6(4)
C15 C14 Y1 73.4(4)
C19 C14 Y1 127.0(5)
C14 C15 C11 107.3(8)
C14 C15 C20 124.9(11)
C11 C15 C20 127.7(12)
C14 C15 Y1 76.3(5)
C11 C15 Y1 73.9(5)
C20 C15 Y1 118.4(6)
C12B C11B C15B 111.0(7)
C12B C11B C16B 127.1(10)
C15B C11B C16B 121.8(10)
C12B C11B Y1 74.6(4)
C15B C11B Y1 75.1(4)
C16B C11B Y1 119.7(6)
C11B C12B C13B 105.9(7)
C11B C12B C17B 122.2(11)
C13B C12B C17B 131.8(12)
C11B C12B Y1 74.5(4)
C13B C12B Y1 73.6(5)
C17B C12B Y1 117.2(6)
C14B C13B C12B 107.0(9)
C14B C13B C18B 129.9(14)
C12B C13B C18B 122.0(13)
C14B C13B Y1 74.1(5)
C12B C13B Y1 74.1(5)
C18B C13B Y1 126.2(7)
C15B C14B C13B 109.3(9)
C15B C14B C19B 127.0(13)
C13B C14B C19B 123.2(14)
C15B C14B Y1 75.5(5)
C13B C14B Y1 74.2(5)
C19B C14B Y1 122.7(7)
C14B C15B C11B 106.7(8)
C14B C15B C20B 123.4(12)
C11B C15B C20B 129.7(11)
C14B C15B Y1 73.5(5)
C11B C15B Y1 73.7(4)
C20B C15B Y1 122.2(6)
N1 C21 O1 119.8(4)
N1 C21 C22 124.4(4)
O1 C21 C22 115.8(4)
N1 C21 Y1 61.6(2)
O1 C21 Y1 58.4(2)
C22 C21 Y1 171.4(3)
C21 C22 C23 112.8(4)
C24 C23 C22 113.7(4)
C25 C24 C23 115.9(4)
C24 C25 C26 114.8(4)
N1 C26 C25 114.4(4)

loop_
_geom_bond_atom_site_label_1
_geom_bond_atom_site_label_2
_geom_bond_distance
Y1 O1 2.288(3)
Y1 N1 2.362(4)
Y1 Cnt1 2.361
Y1 Cnt2 2.358
Y1 C14B 2.601(10)
Y1 C13B 2.602(9)
Y1 C11B 2.607(7)
Y1 C12B 2.608(8)
Y1 C15B 2.626(8)
Y1 C3 2.637(4)
Y1 C2 2.638(4)
Y1 C1 2.647(4)
Y1 C5 2.657(4)
Y1 C4 2.660(4)
Y1 C11 2.668(9)
Y1 C12 2.675(9)
Y1 C15 2.681(9)
Y1 C21 2.684(5)
Y1 C13 2.707(8)
Y1 C14 2.718(7)
O1 C21 1.309(5)
N1 C21 1.280(6)
N1 C26 1.443(6)
C1 C5 1.416(6)
C1 C2 1.419(6)
C1 C6 1.503(6)
C2 C3 1.401(6)
C2 C7 1.514(6)
C3 C4 1.399(7)
C3 C8 1.514(7)
C4 C5 1.410(6)
C4 C9 1.508(7)
C5 C10 1.522(6)
C11 C12 1.414(15)
C11 C15 1.434(14)
C11 C16 1.503(15)
C12 C13 1.459(13)
C12 C17 1.481(16)
C13 C14 1.401(12)
C13 C18 1.496(13)
C14 C15 1.412(13)
C14 C19 1.513(12)
C15 C20 1.486(14)
C11B C12B 1.392(12)
C11B C15B 1.408(12)
C11B C16B 1.533(13)
C12B C13B 1.450(15)
C12B C17B 1.524(14)
C13B C14B 1.420(16)
C13B C18B 1.462(15)
C14B C15B 1.396(15)
C14B C19B 1.503(15)
C15B C20B 1.511(14)
C21 C22 1.514(6)
C22 C23 1.529(8)
C23 C24 1.528(9)
C24 C25 1.494(8)
C25 C26 1.535(7)
